data_4111877
loop_
_publ_author_name
'Takehiko Yoshimitsu'
'Yoshimasa Arano'
'Hiroto Nagaoka'

_publ_contact_author_email takey@my-pharm.ac.jp
_publ_contact_author_fax +81-424-95-8849
_publ_contact_author_name 'Takehiko Yoshimitsu'
_publ_contact_author_phone +81-424-95-8849
_publ_section_title
;
 Radical Hydroxyalkylation of C-H Bond Adjacent to Nitrogen of Tertiary
 Amides, Ureas, and Amines
;
_journal_name_full 'Journal of the American Chemical Society'
_journal_page_first 11610
_journal_page_last 11611
_journal_paper_doi 10.1021/ja053855q
_journal_volume 127
_journal_year 2005
_chemical_formula_moiety 'C13 H17 N O3 '
_chemical_formula_sum 'C13 H17 N O3'
_chemical_formula_weight 235.28
_space_group_IT_number 14
_symmetry_cell_setting monoclinic
_symmetry_Int_Tables_number 14
_symmetry_space_group_name_Hall '-P 2ybc'
_symmetry_space_group_name_H-M 'P 1 21/c 1'
_audit_creation_date 'Sat May 28 17:44:44 2005'
_audit_creation_method 'by teXsan'
_cell_angle_alpha 90
_cell_angle_beta 128.16(1)
_cell_angle_gamma 90
_cell_formula_units_Z 4
_cell_length_a 13.601(2)
_cell_length_b 8.960(2)
_cell_length_c 12.787(3)
_cell_measurement_reflns_used 25
_cell_measurement_temperature 298.2
_cell_measurement_theta_max 30.0
_cell_measurement_theta_min 25.2
_cell_volume 1225.3(5)
_computing_cell_refinement WinAFC
_computing_data_collection WinAFC
_computing_data_reduction 'teXsan Ver. 1.11'
_computing_publication_material 'teXsan Ver. 1.11'
_computing_structure_refinement 'teXsan Ver. 1.10'
_computing_structure_solution SHELXS97
_diffrn_measured_fraction_theta_full 0.9995
_diffrn_measured_fraction_theta_max 0.9995
_diffrn_measurement_device_type 'Rigaku AFC7S'
_diffrn_measurement_method \w-2\q
_diffrn_radiation_type 'Cu K\a'
_diffrn_radiation_wavelength 1.5418
_diffrn_reflns_av_R_equivalents 0.021
_diffrn_reflns_limit_h_max 12
_diffrn_reflns_limit_h_min -16
_diffrn_reflns_limit_k_max 10
_diffrn_reflns_limit_k_min 0
_diffrn_reflns_limit_l_max 15
_diffrn_reflns_limit_l_min 0
_diffrn_reflns_number 2502
_diffrn_reflns_theta_full 67.93
_diffrn_reflns_theta_max 67.93
_diffrn_standards_decay_% 0.20
_diffrn_standards_interval_count 150
_diffrn_standards_number 3
_exptl_absorpt_coefficient_mu 0.741
_exptl_absorpt_correction_T_max 1.000
_exptl_absorpt_correction_T_min 0.834
_exptl_absorpt_correction_type psi-scan
_exptl_absorpt_process_details '(North, Phillips & Mathews, 1968)'
_exptl_crystal_colour colorless
_exptl_crystal_density_diffrn 1.275
_exptl_crystal_description prismatic
_exptl_crystal_size_max 0.400
_exptl_crystal_size_mid 0.400
_exptl_crystal_size_min 0.200
_refine_diff_density_max 0.25
_refine_diff_density_min -0.21
_refine_ls_extinction_coef 0.48(6)
_refine_ls_extinction_method 'Zachariasen(1967) type 2 gaussian isotropic'
_refine_ls_goodness_of_fit_ref 1.797
_refine_ls_hydrogen_treatment noref
_refine_ls_number_parameters 155
_refine_ls_number_reflns 2235
_refine_ls_R_factor_gt 0.0541
_refine_ls_shift/su_max 0.0004
_refine_ls_structure_factor_coef Fsqd
_refine_ls_weighting_details 'w = 1/[\s^2^(Fo^2^) + (0.11000(Max(Fo^2^,0) + 2Fc^2^)/3)^2^]'
_refine_ls_weighting_scheme calc
_refine_ls_wR_factor_ref 0.2172
_reflns_number_gt 2029
_reflns_number_total 2235
_reflns_threshold_expression F^2^>2.0\s(F^2^)
_cod_data_source_file ja053855qsi20050615_015525.cif
_cod_data_source_block Major_threo-3a
_cod_original_cell_volume 1225.2(5)
_cod_original_formula_sum 'C13 H17 N O3 '
_cod_database_code 4111877

loop_
_symmetry_equiv_pos_as_xyz
x,y,z
-x,1/2+y,1/2-z
-x,-y,-z
x,1/2-y,1/2+z

loop_
_atom_site_label
_atom_site_type_symbol
_atom_site_fract_x
_atom_site_fract_y
_atom_site_fract_z
_atom_site_U_iso_or_equiv
_atom_site_adp_type
_atom_site_occupancy
_atom_site_calc_flag
O(1) O 0.3139(1) 0.4722(1) -0.1303(1) 0.0609(4) Uani 1.00 d
O(2) O 0.3770(1) 0.0008(1) 0.2086(1) 0.0576(4) Uani 1.00 d
O(3) O 0.0494(1) -0.1629(1) -0.4035(1) 0.0629(4) Uani 1.00 d
N(1) N 0.3384(1) 0.3575(1) 0.0434(1) 0.0390(4) Uani 1.00 d
C(1) C 0.3577(1) 0.3718(2) -0.0468(2) 0.0428(4) Uani 1.00 d
C(2) C 0.4402(2) 0.2462(2) -0.0292(2) 0.0506(5) Uani 1.00 d
C(3) C 0.4898(1) 0.1768(2) 0.1041(2) 0.0472(4) Uani 1.00 d
C(4) C 0.3991(1) 0.2289(2) 0.1302(1) 0.0411(4) Uani 1.00 d
C(5) C 0.3058(2) 0.1080(2) 0.1058(2) 0.0426(4) Uani 1.00 d
C(6) C 0.2369(1) 0.0337(2) -0.0293(2) 0.0398(4) Uani 1.00 d
C(7) C 0.2669(2) -0.1101(2) -0.0409(2) 0.0443(4) Uani 1.00 d
C(8) C 0.2071(2) -0.1792(2) -0.1636(2) 0.0463(4) Uani 1.00 d
C(9) C 0.1143(1) -0.1044(2) -0.2780(2) 0.0465(4) Uani 1.00 d
C(10) C 0.0820(2) 0.0399(2) -0.2694(2) 0.0547(5) Uani 1.00 d
C(11) C 0.1415(1) 0.1071(2) -0.1464(2) 0.0489(4) Uani 1.00 d
C(12) C 0.2668(2) 0.4637(2) 0.0571(2) 0.0535(5) Uani 1.00 d
C(13) C 0.0832(2) -0.3062(2) -0.4175(2) 0.0694(6) Uani 1.00 d
H(1) H 0.3923 0.1742 -0.0996 0.0583 Uiso 1.00 calc
H(2) H 0.5059 0.2817 -0.0284 0.0583 Uiso 1.00 calc
H(3) H 0.4900 0.0703 0.1000 0.0526 Uiso 1.00 calc
H(4) H 0.5721 0.2106 0.1724 0.0526 Uiso 1.00 calc
H(5) H 0.4463 0.2610 0.2205 0.0446 Uiso 1.00 calc
H(6) H 0.2460 0.1512 0.1115 0.0478 Uiso 1.00 calc
H(7) H 0.3306 -0.1632 0.0376 0.0486 Uiso 1.00 calc
H(8) H 0.2303 -0.2792 -0.1681 0.0515 Uiso 1.00 calc
H(9) H 0.0183 0.0925 -0.3487 0.0602 Uiso 1.00 calc
H(10) H 0.1186 0.2065 -0.1420 0.0542 Uiso 1.00 calc
H(11) H 0.3042 0.5599 0.0776 0.0610 Uiso 1.00 calc
H(12) H 0.1833 0.4691 -0.0230 0.0610 Uiso 1.00 calc
H(13) H 0.2651 0.4330 0.1277 0.0610 Uiso 1.00 calc
H(14) H 0.0742 -0.3770 -0.3692 0.0819 Uiso 1.00 calc
H(15) H 0.0322 -0.3331 -0.5088 0.0819 Uiso 1.00 calc
H(16) H 0.1689 -0.3047 -0.3836 0.0819 Uiso 1.00 calc
H(17) H 0.3610 -0.0055 0.2655 0.0752 Uiso 1.00 calc

loop_
_atom_site_aniso_label
_atom_site_aniso_U_11
_atom_site_aniso_U_22
_atom_site_aniso_U_33
_atom_site_aniso_U_12
_atom_site_aniso_U_13
_atom_site_aniso_U_23
O(1) 0.093(1) 0.0490(8) 0.0611(9) 0.0194(6) 0.0581(8) 0.0168(5)
O(2) 0.0818(9) 0.0530(8) 0.0504(8) 0.0181(6) 0.0471(8) 0.0190(5)
O(3) 0.0677(9) 0.0482(8) 0.0490(8) 0.0034(6) 0.0241(7) -0.0067(5)
N(1) 0.0487(7) 0.0335(7) 0.0378(7) 0.0028(5) 0.0283(6) 0.0002(4)
C(1) 0.0523(9) 0.0385(8) 0.0420(8) 0.0017(6) 0.0314(7) -0.0001(5)
C(2) 0.0575(10) 0.0528(10) 0.0568(10) 0.0098(7) 0.0430(8) 0.0061(7)
C(3) 0.0405(8) 0.0479(9) 0.0505(9) 0.0060(6) 0.0267(7) 0.0055(7)
C(4) 0.0445(8) 0.0429(9) 0.0326(7) 0.0036(6) 0.0223(6) 0.0006(5)
C(5) 0.0510(8) 0.0405(8) 0.0463(9) 0.0083(6) 0.0350(7) 0.0079(6)
C(6) 0.0407(8) 0.0364(8) 0.0466(9) 0.0015(5) 0.0292(7) 0.0031(6)
C(7) 0.0489(8) 0.0389(8) 0.0488(9) 0.0097(6) 0.0319(7) 0.0104(6)
C(8) 0.0527(9) 0.0363(8) 0.056(1) 0.0057(6) 0.0363(8) 0.0025(7)
C(9) 0.0450(8) 0.0408(9) 0.0486(9) -0.0031(6) 0.0264(7) -0.0034(6)
C(10) 0.0456(9) 0.0433(9) 0.0498(10) 0.0063(6) 0.0168(8) 0.0021(6)
C(11) 0.0442(8) 0.0349(8) 0.0544(10) 0.0064(6) 0.0240(8) 0.0012(6)
C(12) 0.071(1) 0.0441(9) 0.0573(10) 0.0088(7) 0.0457(9) -0.0027(7)
C(13) 0.082(1) 0.056(1) 0.064(1) 0.0025(10) 0.042(1) -0.0122(9)

loop_
_atom_type_symbol
_atom_type_description
_atom_type_scat_dispersion_real
_atom_type_scat_dispersion_imag
_atom_type_scat_source
C C 0.018 0.009
;International Tables for Crystallography
(1992, Vol. C, Tables 4.2.6.8 and 6.1.1.1)
;
H H 0.000 0.000
;International Tables for Crystallography
(1992, Vol. C, Table 6.1.1.2)
;
N N 0.031 0.018
;International Tables for Crystallography
(1992, Vol. C, Tables 4.2.6.8 and 6.1.1.1)
;
O O 0.049 0.032
;International Tables for Crystallography
(1992, Vol. C, Tables 4.2.6.8 and 6.1.1.1)
;

loop_
_geom_angle_atom_site_label_1
_geom_angle_atom_site_label_2
_geom_angle_atom_site_label_3
_geom_angle
_geom_angle_publ_flag
C(5) O(2) H(17) 115.7 no
C(9) O(3) C(13) 118.1(1) yes
C(1) N(1) C(4) 114.4(1) yes
C(1) N(1) C(12) 123.1(1) yes
C(4) N(1) C(12) 122.4(1) yes
O(1) C(1) N(1) 124.7(1) yes
O(1) C(1) C(2) 126.3(1) yes
N(1) C(1) C(2) 109.0(1) yes
C(1) C(2) C(3) 104.2(1) yes
C(1) C(2) H(1) 110.5 no
C(1) C(2) H(2) 111.3 no
C(3) C(2) H(1) 110.4 no
C(3) C(2) H(2) 111.3 no
H(1) C(2) H(2) 109.0 no
C(2) C(3) C(4) 105.0(1) yes
C(2) C(3) H(3) 111.1 no
C(2) C(3) H(4) 110.7 no
C(4) C(3) H(3) 110.2 no
C(4) C(3) H(4) 110.7 no
H(3) C(3) H(4) 109.1 no
N(1) C(4) C(3) 103.2(1) yes
N(1) C(4) C(5) 113.1(1) yes
N(1) C(4) H(5) 108.9 no
C(3) C(4) C(5) 114.4(1) yes
C(3) C(4) H(5) 108.9 no
C(5) C(4) H(5) 108.1 no
O(2) C(5) C(4) 106.3(1) yes
O(2) C(5) C(6) 110.2(1) yes
O(2) C(5) H(6) 109.5 no
C(4) C(5) C(6) 113.0(1) yes
C(4) C(5) H(6) 109.7 no
C(6) C(5) H(6) 108.2 no
C(5) C(6) C(7) 120.9(1) yes
C(5) C(6) C(11) 121.6(1) yes
C(7) C(6) C(11) 117.5(1) yes
C(6) C(7) C(8) 121.9(1) yes
C(6) C(7) H(7) 119.1 no
C(8) C(7) H(7) 118.9 no
C(7) C(8) C(9) 119.7(1) yes
C(7) C(8) H(8) 119.8 no
C(9) C(8) H(8) 120.5 no
O(3) C(9) C(8) 124.2(2) yes
O(3) C(9) C(10) 116.2(1) yes
C(8) C(9) C(10) 119.6(2) yes
C(9) C(10) C(11) 120.2(2) yes
C(9) C(10) H(9) 119.8 no
C(11) C(10) H(9) 120.1 no
C(6) C(11) C(10) 121.1(1) yes
C(6) C(11) H(10) 119.7 no
C(10) C(11) H(10) 119.2 no
N(1) C(12) H(11) 110.1 no
N(1) C(12) H(12) 110.3 no
N(1) C(12) H(13) 109.6 no
H(11) C(12) H(12) 109.3 no
H(11) C(12) H(13) 108.7 no
H(12) C(12) H(13) 108.8 no
O(3) C(13) H(14) 110.1 no
O(3) C(13) H(15) 109.8 no
O(3) C(13) H(16) 109.3 no
H(14) C(13) H(15) 110.0 no
H(14) C(13) H(16) 109.1 no
H(15) C(13) H(16) 108.6 no

loop_
_geom_bond_atom_site_label_1
_geom_bond_atom_site_label_2
_geom_bond_distance
_geom_bond_publ_flag
O(1) C(1) 1.232(2) yes
O(2) C(5) 1.421(2) yes
O(2) H(17) 0.880 no
O(3) C(9) 1.370(2) yes
O(3) C(13) 1.412(2) yes
N(1) C(1) 1.338(2) yes
N(1) C(4) 1.452(2) yes
N(1) C(12) 1.447(2) yes
C(1) C(2) 1.505(2) yes
C(2) C(3) 1.526(2) yes
C(2) H(1) 0.962 no
C(2) H(2) 0.943 no
C(3) C(4) 1.536(2) yes
C(3) H(3) 0.956 no
C(3) H(4) 0.948 no
C(4) C(5) 1.546(2) yes
C(4) H(5) 0.955 no
C(5) C(6) 1.518(2) yes
C(5) H(6) 0.943 no
C(6) C(7) 1.387(2) yes
C(6) C(11) 1.400(2) yes
C(7) C(8) 1.389(2) yes
C(7) H(7) 0.954 no
C(8) C(9) 1.379(2) yes
C(8) H(8) 0.964 no
C(9) C(10) 1.392(2) yes
C(10) C(11) 1.384(3) yes
C(10) H(9) 0.956 no
C(11) H(10) 0.957 no
C(12) H(11) 0.951 no
C(12) H(12) 0.951 no
C(12) H(13) 0.957 no
C(13) H(14) 0.945 no
C(13) H(15) 0.950 no
C(13) H(16) 0.960 no

loop_
_geom_contact_atom_site_label_1
_geom_contact_atom_site_label_2
_geom_contact_distance
_geom_contact_site_symmetry_2
O(1) O(2) 2.688(2) 4_554
O(1) C(8) 3.359(2) 1_565
O(1) C(5) 3.385(2) 4_554
O(2) N(1) 3.394(2) 2_645
O(2) C(4) 3.421(2) 2_645
O(2) C(3) 3.476(2) 2_645
O(2) C(1) 3.488(2) 4_555
O(3) O(3) 3.511(3) 3_554
O(3) C(10) 3.560(2) 3_554

loop_
_geom_torsion_atom_site_label_1
_geom_torsion_atom_site_label_2
_geom_torsion_atom_site_label_3
_geom_torsion_atom_site_label_4
_geom_torsion
_geom_torsion_publ_flag
O(1) C(1) N(1) C(4) 179.4(2) yes
O(1) C(1) N(1) C(12) -2.7(3) yes
O(1) C(1) C(2) C(3) 167.9(2) yes
O(2) C(5) C(4) N(1) -172.3(1) yes
O(2) C(5) C(4) C(3) 69.9(2) yes
O(2) C(5) C(6) C(7) -13.2(2) yes
O(2) C(5) C(6) C(11) 167.1(1) yes
O(3) C(9) C(8) C(7) -179.7(1) yes
O(3) C(9) C(10) C(11) 179.1(2) yes
N(1) C(1) C(2) C(3) -12.3(2) yes
N(1) C(4) C(3) C(2) -19.4(2) yes
N(1) C(4) C(5) C(6) 66.7(2) yes
C(1) N(1) C(4) C(3) 12.8(2) yes
C(1) N(1) C(4) C(5) -111.3(1) yes
C(1) C(2) C(3) C(4) 19.4(2) yes
C(2) C(1) N(1) C(4) -0.4(2) yes
C(2) C(1) N(1) C(12) 177.5(2) yes
C(2) C(3) C(4) C(5) 103.9(1) yes
C(3) C(4) N(1) C(12) -165.1(1) yes
C(3) C(4) C(5) C(6) -51.1(2) yes
C(4) C(5) C(6) C(7) 105.6(2) yes
C(4) C(5) C(6) C(11) -74.1(2) yes
C(5) C(4) N(1) C(12) 70.8(2) yes
C(5) C(6) C(7) C(8) -178.6(1) yes
C(5) C(6) C(11) C(10) 178.0(1) yes
C(6) C(7) C(8) C(9) -0.5(3) yes
C(6) C(11) C(10) C(9) 1.7(3) yes
C(7) C(6) C(11) C(10) -1.7(3) yes
C(7) C(8) C(9) C(10) 0.3(3) yes
C(8) C(7) C(6) C(11) 1.1(2) yes
C(8) C(9) O(3) C(13) -3.0(3) yes
C(8) C(9) C(10) C(11) -0.9(3) yes
C(10) C(9) O(3) C(13) 176.9(2) yes
C(10) C(9) O(3) C(13) 176.9(2) yes
